data_4110677
loop_
_publ_author_name
'Albrecht Berkessel'
'Jens A. Adrio'
'Daniel H\"uttenhain'
'J\"org M. Neud\"orfl'

_publ_section_title
;
 Unveiling the "Booster Effect" of Fluorinated Alcohol Solvents:
 Aggregation-Induced Conformational Changes and Cooperatively Enhanced
 H-Bonding
;
_journal_name_full 'Journal of the American Chemical Society'
_journal_page_first 8421
_journal_page_last 8426
_journal_paper_doi 10.1021/ja0545463
_journal_volume 128
_journal_year 2006
_chemical_formula_moiety 'C8 H7 F3 O'
_chemical_formula_sum 'C8 H7 F3 O'
_chemical_formula_weight 176.14
_chemical_name_systematic
; 
 ? 
;
_space_group_IT_number 2
_symmetry_cell_setting triclinic
_symmetry_space_group_name_Hall '-P 1'
_symmetry_space_group_name_H-M 'P -1'
_atom_sites_solution_hydrogens geom
_atom_sites_solution_primary direct
_atom_sites_solution_secondary difmap
_audit_creation_method SHELXL-97
_cell_angle_alpha 91.64(2)
_cell_angle_beta 91.11(2)
_cell_angle_gamma 115.11(2)
_cell_formula_units_Z 8
_cell_length_a 9.757(7)
_cell_length_b 10.038(7)
_cell_length_c 17.677(10)
_cell_measurement_reflns_used 6528
_cell_measurement_temperature 293(2)
_cell_measurement_theta_max 27.00
_cell_measurement_theta_min 1.15
_cell_volume 1566.1(18)
_computing_cell_refinement 'Nonius DENZO'
_computing_data_collection 'Nonius COLLECT'
_computing_data_reduction 'Nonius DENZO'
_computing_molecular_graphics 'SCHAKAL99 (E. Keller 1999)'
_computing_publication_material 'PLATON (A. L. Spek 1980-2004)'
_computing_structure_refinement 'SHELXL-97 (Sheldrick, 1997)'
_computing_structure_solution 'SHELXS-97 (Sheldrick, 1997)'
_diffrn_ambient_temperature 293(2)
_diffrn_measured_fraction_theta_full 0.774
_diffrn_measured_fraction_theta_max 0.774
_diffrn_measurement_device_type 'Nonius KappaCCD'
_diffrn_measurement_method Phi/Omega-Scans
_diffrn_radiation_monochromator graphite
_diffrn_radiation_source 'fine-focus sealed tube'
_diffrn_radiation_type MoK\a
_diffrn_radiation_wavelength 0.71073
_diffrn_reflns_av_R_equivalents 0.0544
_diffrn_reflns_av_sigmaI/netI 0.1621
_diffrn_reflns_limit_h_max 11
_diffrn_reflns_limit_h_min -12
_diffrn_reflns_limit_k_max 9
_diffrn_reflns_limit_k_min -12
_diffrn_reflns_limit_l_max 18
_diffrn_reflns_limit_l_min -21
_diffrn_reflns_number 6528
_diffrn_reflns_theta_full 27.00
_diffrn_reflns_theta_max 27.00
_diffrn_reflns_theta_min 1.15
_exptl_absorpt_coefficient_mu 0.145
_exptl_absorpt_correction_type none
_exptl_crystal_colour colourless
_exptl_crystal_density_diffrn 1.494
_exptl_crystal_description prism
_exptl_crystal_F_000 720
_exptl_crystal_size_max 0.2
_exptl_crystal_size_mid 0.1
_exptl_crystal_size_min 0.1
_refine_diff_density_max 0.348
_refine_diff_density_min -0.321
_refine_diff_density_rms 0.082
_refine_ls_extinction_method none
_refine_ls_goodness_of_fit_ref 1.028
_refine_ls_hydrogen_treatment mixed
_refine_ls_matrix_type full
_refine_ls_number_parameters 465
_refine_ls_number_reflns 5300
_refine_ls_number_restraints 0
_refine_ls_restrained_S_all 1.028
_refine_ls_R_factor_all 0.1809
_refine_ls_R_factor_gt 0.0884
_refine_ls_shift/su_max 0.014
_refine_ls_shift/su_mean 0.001
_refine_ls_structure_factor_coef Fsqd
_refine_ls_weighting_details 'calc w=1/[\s^2^(Fo^2^)+(0.1318P)^2^+0.0817P] where P=(Fo^2^+2Fc^2^)/3'
_refine_ls_weighting_scheme calc
_refine_ls_wR_factor_gt 0.2404
_refine_ls_wR_factor_ref 0.2756
_reflns_number_gt 2446
_reflns_number_total 5300
_reflns_threshold_expression >2sigma(I)
_cod_data_source_file ja0545463si20050720_082618.cif
_cod_data_source_block z3
_cod_database_code 4110677

loop_
_symmetry_equiv_pos_as_xyz
'x, y, z'
'-x, -y, -z'

loop_
_atom_site_label
_atom_site_type_symbol
_atom_site_fract_x
_atom_site_fract_y
_atom_site_fract_z
_atom_site_U_iso_or_equiv
_atom_site_adp_type
_atom_site_occupancy
_atom_site_symmetry_multiplicity
_atom_site_calc_flag
_atom_site_refinement_flags
F10 F 0.1067(5) 0.7146(4) 0.0583(2) 0.0587(12) Uani 1 1 d .
F25 F 0.3448(5) 0.8241(4) 0.0358(2) 0.0625(13) Uani 1 1 d .
F60 F 0.1906(6) 0.6558(5) -0.0424(2) 0.0712(14) Uani 1 1 d .
O71 O 0.3676(6) 0.5601(5) 0.0366(3) 0.0508(14) Uani 1 1 d .
C43 C 0.1580(8) 0.5680(7) 0.2061(4) 0.0429(17) Uani 1 1 d .
H43 H 0.0592 0.5154 0.1872 0.051 Uiso 1 1 calc R
C47 C 0.4256(8) 0.6920(7) 0.1875(4) 0.0429(17) Uani 1 1 d .
H47 H 0.5072 0.7238 0.1556 0.052 Uiso 1 1 calc R
C49 C 0.4496(9) 0.7211(7) 0.2635(4) 0.0460(18) Uani 1 1 d .
H49 H 0.5479 0.7733 0.2831 0.055 Uiso 1 1 calc R
C65 C 0.1858(9) 0.6002(8) 0.2838(4) 0.0462(18) Uani 1 1 d .
H65 H 0.1055 0.5710 0.3164 0.055 Uiso 1 1 calc R
C79 C 0.2770(8) 0.6138(7) 0.1570(4) 0.0389(17) Uani 1 1 d .
C87 C 0.3311(9) 0.6748(8) 0.3117(4) 0.0484(19) Uani 1 1 d .
H87 H 0.3497 0.6942 0.3636 0.058 Uiso 1 1 calc R
C90 C 0.2451(8) 0.5739(7) 0.0740(4) 0.0423(18) Uani 1 1 d .
C110 C 0.2221(10) 0.6927(8) 0.0316(4) 0.052(2) Uani 1 1 d .
H1 H 0.131(6) 0.473(5) 0.065(2) 0.010(12) Uiso 1 1 d .
H26 H 0.382(5) 0.488(6) 0.050(3) 0.007(14) Uiso 1 1 d .
F3 F 0.6180(5) -0.0536(5) 0.4353(2) 0.0654(13) Uani 1 1 d .
F35 F 0.8572(6) 0.0362(5) 0.4612(2) 0.0658(13) Uani 1 1 d .
F48 F 0.7154(6) 0.0905(5) 0.5328(2) 0.0732(14) Uani 1 1 d .
O38 O 0.8835(5) 0.3179(5) 0.4483(3) 0.0474(13) Uani 1 1 d .
C15 C 0.7824(8) 0.1697(7) 0.3314(3) 0.0347(16) Uani 1 1 d .
C21 C 0.6606(8) 0.1164(7) 0.2800(4) 0.0427(17) Uani 1 1 d .
H21 H 0.5641 0.0962 0.2965 0.051 Uiso 1 1 calc R
C29 C 0.7599(8) 0.1978(7) 0.4135(4) 0.0401(17) Uani 1 1 d .
C54 C 0.9256(8) 0.2029(7) 0.3057(4) 0.0404(17) Uani 1 1 d .
H54 H 1.0086 0.2424 0.3395 0.048 Uiso 1 1 calc R
C68 C 0.9473(8) 0.1784(8) 0.2303(4) 0.0446(18) Uani 1 1 d .
H68 H 1.0436 0.1975 0.2138 0.054 Uiso 1 1 calc R
C74 C 0.6806(9) 0.0928(7) 0.2038(4) 0.0420(17) Uani 1 1 d .
H74 H 0.5979 0.0557 0.1698 0.050 Uiso 1 1 calc R
C93 C 0.8226(9) 0.1245(7) 0.1794(4) 0.0452(18) Uani 1 1 d .
H93 H 0.8365 0.1100 0.1284 0.054 Uiso 1 1 calc R
C113 C 0.7354(10) 0.0677(8) 0.4600(4) 0.051(2) Uani 1 1 d .
H18 H 0.660(6) 0.207(6) 0.421(3) 0.022(15) Uiso 1 1 d .
H29 H 0.912(10) 0.421(11) 0.417(5) 0.11(3) Uiso 1 1 d .
F2 F 0.2416(5) 0.1518(4) -0.02620(18) 0.0530(11) Uani 1 1 d .
F5 F 0.1206(4) 0.0012(4) 0.0583(2) 0.0515(11) Uani 1 1 d .
F8 F 0.1382(4) 0.2224(4) 0.06315(19) 0.0456(10) Uani 1 1 d .
O32 O 0.4498(5) 0.3406(5) 0.0794(2) 0.0403(12) Uani 1 1 d .
C14 C 0.2503(7) 0.0219(7) 0.2867(3) 0.0373(16) Uani 1 1 d .
H14 H 0.2131 -0.0706 0.3072 0.045 Uiso 1 1 calc R
C17 C 0.3320(7) 0.1747(7) 0.1792(3) 0.0312(15) Uani 1 1 d .
C20 C 0.2744(7) 0.0349(6) 0.2098(3) 0.0347(16) Uani 1 1 d .
H20 H 0.2525 -0.0484 0.1787 0.042 Uiso 1 1 calc R
C23 C 0.2152(8) 0.1409(7) 0.0485(4) 0.0389(17) Uani 1 1 d .
C26 C 0.3410(7) 0.2818(7) 0.3043(3) 0.0336(15) Uani 1 1 d .
H26A H 0.3666 0.3643 0.3365 0.040 Uiso 1 1 calc R
C53 C 0.3640(7) 0.2983(7) 0.2274(3) 0.0334(15) Uani 1 1 d .
H53 H 0.4007 0.3916 0.2077 0.040 Uiso 1 1 calc R
C70 C 0.2805(7) 0.1439(8) 0.3330(3) 0.0382(17) Uani 1 1 d .
H70 H 0.2599 0.1331 0.3841 0.046 Uiso 1 1 calc R
C77 C 0.3583(8) 0.1911(7) 0.0947(3) 0.0310(15) Uani 1 1 d .
H3 H 0.412(6) 0.134(6) 0.082(3) 0.030(16) Uiso 1 1 d .
H21A H 0.498(9) 0.352(9) 0.027(5) 0.09(3) Uiso 1 1 d .
F1 F 0.7380(5) 0.6356(5) 0.5221(2) 0.0554(11) Uani 1 1 d .
F12 F 0.6343(4) 0.4601(4) 0.4380(2) 0.0467(10) Uani 1 1 d .
F45 F 0.6084(5) 0.6616(5) 0.4292(2) 0.0564(12) Uani 1 1 d .
O16 O 0.9432(5) 0.6016(5) 0.4243(2) 0.0382(11) Uani 1 1 d .
C13 C 0.7084(8) 0.6072(8) 0.4482(4) 0.0396(17) Uani 1 1 d .
C28 C 0.8595(7) 0.7826(7) 0.2767(3) 0.0367(16) Uani 1 1 d .
H28 H 0.8957 0.8748 0.3014 0.044 Uiso 1 1 calc R
C40 C 0.7678(7) 0.5208(7) 0.2804(3) 0.0320(15) Uani 1 1 d .
H40 H 0.7419 0.4365 0.3080 0.038 Uiso 1 1 calc R
C56 C 0.8430(8) 0.7705(7) 0.1978(4) 0.0423(18) Uani 1 1 d .
H56 H 0.8680 0.8541 0.1697 0.051 Uiso 1 1 calc R
C66 C 0.8221(7) 0.6576(7) 0.3182(3) 0.0355(16) Uani 1 1 d .
C72 C 0.8515(8) 0.6738(8) 0.4041(3) 0.0360(16) Uani 1 1 d .
C81 C 0.7521(7) 0.5083(7) 0.2045(3) 0.0367(16) Uani 1 1 d .
H81 H 0.7162 0.4156 0.1804 0.044 Uiso 1 1 calc R
C95 C 0.7885(7) 0.6313(8) 0.1616(4) 0.0410(17) Uani 1 1 d .
H95 H 0.7767 0.6213 0.1091 0.049 Uiso 1 1 calc R
H6 H 0.905(7) 0.775(7) 0.424(3) 0.046(19) Uiso 1 1 d .
H24 H 1.003(10) 0.634(10) 0.466(5) 0.09(3) Uiso 1 1 d .

loop_
_atom_site_aniso_label
_atom_site_aniso_U_11
_atom_site_aniso_U_22
_atom_site_aniso_U_33
_atom_site_aniso_U_23
_atom_site_aniso_U_13
_atom_site_aniso_U_12
F10 0.077(3) 0.059(3) 0.057(3) 0.004(2) 0.008(2) 0.045(3)
F25 0.076(3) 0.035(3) 0.083(3) 0.018(2) 0.021(2) 0.027(2)
F60 0.120(4) 0.079(3) 0.040(2) 0.006(2) 0.004(2) 0.066(3)
O71 0.070(4) 0.042(3) 0.056(3) 0.015(3) 0.028(3) 0.038(3)
C43 0.037(4) 0.045(4) 0.051(4) 0.002(3) 0.009(3) 0.021(4)
C47 0.038(5) 0.037(4) 0.056(5) 0.008(3) 0.009(4) 0.017(4)
C49 0.045(5) 0.039(4) 0.052(5) -0.003(3) -0.007(4) 0.017(4)
C65 0.049(5) 0.050(5) 0.044(4) 0.000(4) 0.010(4) 0.025(4)
C79 0.045(5) 0.039(4) 0.040(4) 0.006(3) 0.014(3) 0.024(4)
C87 0.062(6) 0.039(4) 0.048(4) -0.006(3) -0.004(4) 0.026(4)
C90 0.045(5) 0.034(4) 0.053(4) 0.013(3) 0.009(4) 0.021(4)
C110 0.068(6) 0.048(5) 0.054(5) -0.003(4) 0.015(4) 0.035(5)
F3 0.078(3) 0.043(3) 0.064(3) 0.004(2) 0.004(2) 0.014(3)
F35 0.090(4) 0.053(3) 0.067(3) 0.005(2) -0.007(2) 0.043(3)
F48 0.123(4) 0.055(3) 0.046(3) 0.003(2) 0.004(2) 0.041(3)
O38 0.060(3) 0.037(3) 0.049(3) -0.009(2) -0.021(2) 0.026(3)
C15 0.042(5) 0.022(4) 0.041(4) -0.003(3) -0.008(3) 0.015(3)
C21 0.038(4) 0.045(4) 0.043(4) 0.005(3) -0.003(3) 0.014(4)
C29 0.033(4) 0.036(4) 0.050(4) -0.007(3) -0.006(3) 0.015(3)
C54 0.037(5) 0.026(4) 0.050(4) -0.003(3) -0.010(3) 0.006(3)
C68 0.038(5) 0.046(5) 0.055(5) 0.000(4) 0.005(4) 0.023(4)
C74 0.047(5) 0.041(4) 0.041(4) -0.006(3) -0.009(3) 0.022(4)
C93 0.058(5) 0.034(4) 0.048(4) 0.000(3) 0.003(4) 0.023(4)
C113 0.064(6) 0.038(5) 0.047(5) -0.008(4) 0.000(4) 0.019(4)
F2 0.074(3) 0.059(3) 0.029(2) 0.0001(18) -0.0070(19) 0.032(2)
F5 0.061(3) 0.035(2) 0.051(2) -0.0021(19) -0.0164(19) 0.014(2)
F8 0.045(3) 0.042(2) 0.051(2) -0.0001(18) -0.0068(18) 0.021(2)
O32 0.050(3) 0.035(3) 0.040(3) 0.002(2) 0.007(2) 0.021(2)
C14 0.039(4) 0.034(4) 0.038(4) 0.012(3) 0.002(3) 0.014(3)
C17 0.028(4) 0.030(4) 0.036(4) -0.003(3) 0.000(3) 0.012(3)
C20 0.040(4) 0.020(3) 0.043(4) -0.001(3) -0.005(3) 0.011(3)
C23 0.047(5) 0.030(4) 0.037(4) -0.004(3) -0.005(3) 0.015(4)
C26 0.041(4) 0.033(4) 0.029(4) -0.004(3) 0.001(3) 0.018(3)
C53 0.034(4) 0.018(3) 0.046(4) -0.001(3) -0.001(3) 0.009(3)
C70 0.040(4) 0.051(5) 0.027(3) 0.001(3) 0.006(3) 0.023(4)
C77 0.042(4) 0.027(4) 0.030(3) -0.002(3) 0.007(3) 0.019(3)
F1 0.070(3) 0.063(3) 0.035(2) -0.0015(19) 0.0054(19) 0.029(2)
F12 0.049(3) 0.043(3) 0.047(2) 0.0056(18) 0.0060(18) 0.018(2)
F45 0.060(3) 0.064(3) 0.059(3) 0.006(2) 0.013(2) 0.039(2)
O16 0.043(3) 0.037(3) 0.036(3) 0.003(2) -0.005(2) 0.017(2)
C13 0.050(5) 0.049(5) 0.030(4) 0.003(3) 0.000(3) 0.032(4)
C28 0.039(4) 0.024(4) 0.045(4) 0.002(3) 0.006(3) 0.011(3)
C40 0.036(4) 0.025(4) 0.036(4) -0.002(3) 0.001(3) 0.014(3)
C56 0.044(5) 0.036(4) 0.047(4) 0.015(3) 0.001(3) 0.016(3)
C66 0.032(4) 0.032(4) 0.042(4) -0.002(3) 0.000(3) 0.013(3)
C72 0.039(4) 0.033(4) 0.037(4) -0.004(3) 0.000(3) 0.017(3)
C81 0.037(4) 0.033(4) 0.042(4) -0.006(3) -0.002(3) 0.017(3)
C95 0.036(4) 0.054(5) 0.034(4) 0.004(3) 0.006(3) 0.019(4)

loop_
_atom_type_symbol
_atom_type_description
_atom_type_scat_dispersion_real
_atom_type_scat_dispersion_imag
_atom_type_scat_source
C C 0.0033 0.0016 'International Tables Vol C Tables 4.2.6.8 and 6.1.1.4'
H H 0.0000 0.0000 'International Tables Vol C Tables 4.2.6.8 and 6.1.1.4'
F F 0.0171 0.0103 'International Tables Vol C Tables 4.2.6.8 and 6.1.1.4'
O O 0.0106 0.0060 'International Tables Vol C Tables 4.2.6.8 and 6.1.1.4'

loop_
_geom_angle_atom_site_label_1
_geom_angle_atom_site_label_2
_geom_angle_atom_site_label_3
_geom_angle
C90 O71 H26 113(3)
C79 C43 C65 120.3(7)
C79 C43 H43 119.8
C65 C43 H43 119.8
C49 C47 C79 120.1(6)
C49 C47 H47 120.0
C79 C47 H47 120.0
C47 C49 C87 121.0(7)
C47 C49 H49 119.5
C87 C49 H49 119.5
C87 C65 C43 119.8(7)
C87 C65 H65 120.1
C43 C65 H65 120.1
C43 C79 C47 118.4(6)
C43 C79 C90 119.5(7)
C47 C79 C90 122.1(6)
C65 C87 C49 120.3(7)
C65 C87 H87 119.9
C49 C87 H87 119.9
O71 C90 C79 113.5(6)
O71 C90 C110 103.9(5)
C79 C90 C110 111.6(6)
O71 C90 H1 114(2)
C79 C90 H1 110(2)
C110 C90 H1 103(2)
F10 C110 F60 106.7(6)
F10 C110 F25 107.2(6)
F60 C110 F25 106.4(6)
F10 C110 C90 111.1(6)
F60 C110 C90 111.7(6)
F25 C110 C90 113.3(7)
C29 O38 H29 112(5)
C54 C15 C21 118.9(6)
C54 C15 C29 120.6(6)
C21 C15 C29 120.4(7)
C15 C21 C74 120.9(7)
C15 C21 H21 119.6
C74 C21 H21 119.6
O38 C29 C113 106.2(5)
O38 C29 C15 113.6(6)
C113 C29 C15 111.8(6)
O38 C29 H18 112(3)
C113 C29 H18 101(3)
C15 C29 H18 112(3)
C15 C54 C68 121.0(6)
C15 C54 H54 119.5
C68 C54 H54 119.5
C54 C68 C93 119.1(7)
C54 C68 H68 120.4
C93 C68 H68 120.5
C93 C74 C21 119.5(6)
C93 C74 H74 120.2
C21 C74 H74 120.2
C74 C93 C68 120.6(7)
C74 C93 H93 119.7
C68 C93 H93 119.7
F3 C113 F48 107.5(6)
F3 C113 F35 106.9(6)
F48 C113 F35 104.0(6)
F3 C113 C29 113.0(6)
F48 C113 C29 112.7(6)
F35 C113 C29 112.1(6)
C77 O32 H21A 112(4)
C70 C14 C20 120.8(6)
C70 C14 H14 119.6
C20 C14 H14 119.6
C53 C17 C20 119.1(5)
C53 C17 C77 120.7(5)
C20 C17 C77 120.2(5)
C14 C20 C17 119.5(6)
C14 C20 H20 120.3
C17 C20 H20 120.3
F5 C23 F2 106.3(5)
F5 C23 F8 106.9(6)
F2 C23 F8 105.7(5)
F5 C23 C77 113.4(5)
F2 C23 C77 111.5(6)
F8 C23 C77 112.5(5)
C70 C26 C53 120.1(6)
C70 C26 H26A 120.0
C53 C26 H26A 120.0
C26 C53 C17 120.1(5)
C26 C53 H53 120.0
C17 C53 H53 120.0
C26 C70 C14 120.4(6)
C26 C70 H70 119.8
C14 C70 H70 119.8
O32 C77 C23 108.4(5)
O32 C77 C17 110.1(5)
C23 C77 C17 112.9(6)
O32 C77 H3 109(4)
C23 C77 H3 111(3)
C17 C77 H3 106(3)
C72 O16 H24 118(6)
F1 C13 F12 106.9(5)
F1 C13 F45 106.4(5)
F12 C13 F45 106.1(5)
F1 C13 C72 111.2(6)
F12 C13 C72 113.6(5)
F45 C13 C72 112.2(5)
C66 C28 C56 120.2(6)
C66 C28 H28 119.9
C56 C28 H28 119.9
C81 C40 C66 121.1(6)
C81 C40 H40 119.5
C66 C40 H40 119.5
C95 C56 C28 119.2(6)
C95 C56 H56 120.4
C28 C56 H56 120.4
C28 C66 C40 119.1(6)
C28 C66 C72 119.4(6)
C40 C66 C72 121.3(6)
O16 C72 C13 107.5(5)
O16 C72 C66 109.0(5)
C13 C72 C66 113.2(6)
O16 C72 H6 106(4)
C13 C72 H6 106(4)
C66 C72 H6 115(3)
C40 C81 C95 121.0(6)
C40 C81 H81 119.5
C95 C81 H81 119.5
C81 C95 C56 119.5(6)
C81 C95 H95 120.3
C56 C95 H95 120.3

loop_
_geom_bond_atom_site_label_1
_geom_bond_atom_site_label_2
_geom_bond_distance
F10 C110 1.328(8)
F25 C110 1.352(9)
F60 C110 1.343(8)
O71 C90 1.432(8)
O71 H26 0.83(5)
C43 C79 1.387(9)
C43 C65 1.396(9)
C43 H43 0.9300
C47 C49 1.362(9)
C47 C79 1.409(9)
C47 H47 0.9300
C49 C87 1.372(10)
C49 H49 0.9300
C65 C87 1.365(10)
C65 H65 0.9300
C79 C90 1.500(9)
C87 H87 0.9300
C90 C110 1.519(9)
C90 H1 1.15(5)
F3 C113 1.323(8)
F35 C113 1.353(9)
F48 C113 1.334(8)
O38 C29 1.408(8)
O38 H29 1.12(9)
C15 C54 1.381(9)
C15 C21 1.385(9)
C15 C29 1.508(9)
C21 C74 1.392(9)
C21 H21 0.9300
C29 C113 1.497(10)
C29 H18 1.03(6)
C54 C68 1.385(9)
C54 H54 0.9300
C68 C93 1.399(9)
C68 H68 0.9300
C74 C93 1.365(9)
C74 H74 0.9300
C93 H93 0.9300
F2 C23 1.348(7)
F5 C23 1.331(7)
F8 C23 1.348(7)
O32 C77 1.420(7)
O32 H21A 1.03(8)
C14 C70 1.372(9)
C14 C20 1.384(8)
C14 H14 0.9300
C17 C53 1.401(8)
C17 C20 1.401(8)
C17 C77 1.523(8)
C20 H20 0.9300
C23 C77 1.485(9)
C26 C70 1.371(9)
C26 C53 1.385(8)
C26 H26A 0.9300
C53 H53 0.9300
C70 H70 0.9300
C77 H3 0.95(6)
F1 C13 1.329(7)
F12 C13 1.345(8)
F45 C13 1.347(7)
O16 C72 1.415(8)
O16 H24 0.90(9)
C13 C72 1.511(9)
C28 C66 1.387(8)
C28 C56 1.397(8)
C28 H28 0.9300
C40 C81 1.343(8)
C40 C66 1.389(8)
C40 H40 0.9300
C56 C95 1.396(9)
C56 H56 0.9300
C66 C72 1.531(9)
C72 H6 0.98(7)
C81 C95 1.385(9)
C81 H81 0.9300
C95 H95 0.9300
